data_2223185
loop_
_publ_author_name
'Dibrov, Sergey'
'Dutta, Sanjay'
'Hermann, Thomas'

_publ_section_title
;
 1-Cyclohexyl-2-(3-furyl)-1<i>H</i>-benzimidazole-5-carboxylic acid
;
_journal_coeditor_code RK2157
_journal_issue 9
_journal_name_full 'Acta Crystallographica Section E'
_journal_page_first o2136
_journal_paper_doi 10.1107/S1600536809031213
_journal_volume 65
_journal_year 2009
_chemical_formula_iupac 'C18 H18 N2 O3'
_chemical_formula_moiety 'C18 H18 N2 O3'
_chemical_formula_sum 'C18 H18 N2 O3'
_chemical_formula_weight 310.34
_chemical_name_systematic
;
1-Cyclohexyl-2-(3-furyl)-1<i>H</i>-benzimidazole-5-carboxylic acid
;
_space_group_IT_number 4
_symmetry_cell_setting monoclinic
_symmetry_space_group_name_Hall 'P 2yb'
_symmetry_space_group_name_H-M 'P 1 21 1'
_atom_sites_solution_hydrogens geom
_atom_sites_solution_primary direct
_atom_sites_solution_secondary difmap
_audit_creation_method SHELXL97
_cell_angle_alpha 90.00
_cell_angle_beta 101.334(2)
_cell_angle_gamma 90.00
_cell_formula_units_Z 4
_cell_length_a 9.1402(3)
_cell_length_b 11.2446(3)
_cell_length_c 15.6061(5)
_cell_measurement_reflns_used 5005
_cell_measurement_temperature 100(2)
_cell_measurement_theta_max 65.61
_cell_measurement_theta_min 2.89
_cell_volume 1572.68(8)
_computing_cell_refinement 'SAINT (Bruker, 2005)'
_computing_data_collection 'APEX2 (Bruker, 2005)'
_computing_data_reduction 'SAINT (Bruker, 2005)'
_computing_molecular_graphics 'SHELXTL (Sheldrick, 2008)'
_computing_publication_material 'SHELXTL (Sheldrick, 2008)'
_computing_structure_refinement 'SHELXL97 (Sheldrick, 2008)'
_computing_structure_solution 'SHELXS97 (Sheldrick, 2008)'
_diffrn_ambient_temperature 100(2)
_diffrn_measured_fraction_theta_full 0.947
_diffrn_measured_fraction_theta_max 0.947
_diffrn_measurement_device_type 'Bruker APEXII CCD area-detector'
_diffrn_measurement_method '\f and \w'
_diffrn_radiation_monochromator graphite
_diffrn_radiation_source 'fine-focus sealed tube'
_diffrn_radiation_type CuK\a
_diffrn_radiation_wavelength 1.54178
_diffrn_reflns_av_R_equivalents 0.0270
_diffrn_reflns_av_sigmaI/netI 0.0371
_diffrn_reflns_limit_h_max 10
_diffrn_reflns_limit_h_min -10
_diffrn_reflns_limit_k_max 12
_diffrn_reflns_limit_k_min -13
_diffrn_reflns_limit_l_max 17
_diffrn_reflns_limit_l_min -18
_diffrn_reflns_number 7859
_diffrn_reflns_theta_full 66.41
_diffrn_reflns_theta_max 66.41
_diffrn_reflns_theta_min 2.89
_exptl_absorpt_coefficient_mu 0.735
_exptl_absorpt_correction_T_max 0.7334
_exptl_absorpt_correction_T_min 0.7103
_exptl_absorpt_correction_type multi-scan
_exptl_absorpt_process_details '(<i>SADABS</i>; Bruker, 2005)'
_exptl_crystal_colour colourless
_exptl_crystal_density_diffrn 1.311
_exptl_crystal_density_method 'not measured'
_exptl_crystal_description block
_exptl_crystal_F_000 656
_exptl_crystal_size_max 0.50
_exptl_crystal_size_mid 0.50
_exptl_crystal_size_min 0.45
_refine_diff_density_max 0.726
_refine_diff_density_min -0.288
_refine_ls_extinction_method none
_refine_ls_goodness_of_fit_ref 1.056
_refine_ls_hydrogen_treatment mixed
_refine_ls_matrix_type full
_refine_ls_number_parameters 423
_refine_ls_number_reflns 4379
_refine_ls_number_restraints 1
_refine_ls_restrained_S_all 1.056
_refine_ls_R_factor_all 0.0568
_refine_ls_R_factor_gt 0.0518
_refine_ls_shift/su_max 0.007
_refine_ls_shift/su_mean 0.000
_refine_ls_structure_factor_coef Fsqd
_refine_ls_weighting_details 'calc w=1/[\s^2^(Fo^2^)+(0.0919P)^2^+0.4805P] where P=(Fo^2^+2Fc^2^)/3'
_refine_ls_weighting_scheme calc
_refine_ls_wR_factor_gt 0.1377
_refine_ls_wR_factor_ref 0.1429
_reflns_number_gt 4006
_reflns_number_total 4379
_reflns_threshold_expression I>2\s(I)
_cod_data_source_file rk2157.cif
_cod_data_source_block I
_cod_original_sg_symbol_H-M 'P 21'
_cod_database_code 2223185
_cod_database_fobs_code 2223185

loop_
_symmetry_equiv_pos_as_xyz
'x, y, z'
'-x, y+1/2, -z'

loop_
_atom_site_type_symbol
_atom_site_label
_atom_site_fract_x
_atom_site_fract_y
_atom_site_fract_z
_atom_site_U_iso_or_equiv
_atom_site_adp_type
_atom_site_calc_flag
_atom_site_refinement_flags
_atom_site_occupancy
_atom_site_disorder_assembly
_atom_site_disorder_group
O O1 0.5638(3) 0.67629(19) 0.56838(16) 0.0384(6) Uani d . 1 . .
O O2 0.5668(3) 0.5223(2) 0.47898(14) 0.0335(5) Uani d . 1 . .
H H2 0.574(5) 0.581(4) 0.432(3) 0.059(13) Uiso d . 1 . .
O O3 0.3079(3) -0.1746(2) 0.74288(17) 0.0496(7) Uani d . 1 . .
N N1 0.4370(3) 0.2274(3) 0.79176(17) 0.0330(6) Uani d . 1 . .
N N2 0.4291(3) 0.1685(2) 0.65399(17) 0.0283(6) Uani d . 1 . .
C C1 0.5558(3) 0.5707(3) 0.5547(2) 0.0292(7) Uani d . 1 . .
C C2 0.5294(4) 0.4824(3) 0.6213(2) 0.0277(7) Uani d . 1 . .
C C3 0.5382(4) 0.5195(3) 0.7078(2) 0.0345(8) Uani d . 1 . .
H H3 0.5628 0.6000 0.7224 0.041 Uiso calc R 1 . .
C C4 0.5126(4) 0.4436(3) 0.7724(2) 0.0358(8) Uani d . 1 . .
H H4B 0.5186 0.4696 0.8309 0.043 Uiso calc R 1 . .
C C5 0.4767(4) 0.3249(3) 0.7470(2) 0.0297(7) Uani d . 1 . .
C C6 0.4321(5) 0.2198(4) 0.8860(2) 0.0465(9) Uani d . 1 . .
H H6 0.4030 0.1356 0.8946 0.056 Uiso calc R 1 . .
C C7 0.3093(4) 0.2922(4) 0.9103(2) 0.0448(9) Uani d . 1 . .
H H7A 0.2132 0.2687 0.8728 0.054 Uiso calc R 1 . .
H H7B 0.3265 0.3773 0.8991 0.054 Uiso calc R 1 . .
C C8 0.2991(6) 0.2766(6) 1.0046(3) 0.0717(15) Uani d . 1 . .
H H8A 0.2319 0.3385 1.0203 0.086 Uiso calc R 1 . .
H H8B 0.2534 0.1983 1.0116 0.086 Uiso calc R 1 . .
C C9 0.4430(6) 0.2838(8) 1.0658(3) 0.093(2) Uani d . 1 . .
H H9A 0.4290 0.2613 1.1250 0.111 Uiso calc R 1 . .
H H9B 0.4793 0.3669 1.0684 0.111 Uiso calc R 1 . .
C C10 0.4080(4) 0.1373(3) 0.7332(2) 0.0310(7) Uani d . 1 . .
C C11 0.4698(3) 0.2865(3) 0.6616(2) 0.0267(7) Uani d . 1 . .
C C12 0.4959(3) 0.3654(3) 0.5968(2) 0.0267(7) Uani d . 1 . .
H H12 0.4909 0.3398 0.5383 0.032 Uiso calc R 1 . .
C C13 0.3512(4) 0.0199(3) 0.7503(2) 0.0359(8) Uani d . 1 . .
C C14 0.3900(5) -0.0844(3) 0.7186(3) 0.0432(9) Uani d . 1 . .
H H14 0.4641 -0.0935 0.6842 0.052 Uiso calc R 1 . .
C C15 0.2130(5) -0.1246(4) 0.7902(3) 0.0476(10) Uani d . 1 . .
H H15 0.1418 -0.1675 0.8149 0.057 Uiso calc R 1 . .
C C16 0.2339(4) -0.0080(3) 0.7971(2) 0.0396(9) Uani d . 1 . .
H H16 0.1820 0.0464 0.8269 0.047 Uiso calc R 1 . .
C C17 0.5769(5) 0.2333(5) 0.9441(3) 0.0608(12) Uani d . 1 . .
H H17A 0.6121 0.3164 0.9421 0.073 Uiso calc R 1 . .
H H17B 0.6509 0.1803 0.9251 0.073 Uiso calc R 1 . .
C C18 0.5620(5) 0.2013(6) 1.0386(3) 0.0738(17) Uani d . 1 . .
H H18A 0.6591 0.2121 1.0790 0.089 Uiso calc R 1 . .
H H18B 0.5315 0.1172 1.0413 0.089 Uiso calc R 1 . .
O O4 -0.0250(4) 1.0807(2) -0.01851(16) 0.0440(7) Uani d . 1 . .
H H4 -0.071(5) 1.119(4) -0.053(3) 0.047(13) Uiso d . 1 . .
O O5 -0.0456(3) 1.2233(2) 0.07781(15) 0.0367(6) Uani d . 1 . .
O O6 0.1913(3) 0.3434(2) 0.23203(17) 0.0481(7) Uani d . 1 . .
N N3 0.1075(3) 0.7453(2) 0.30021(16) 0.0274(6) Uani d . 1 . .
N N4 0.1229(3) 0.7088(2) 0.16093(17) 0.0294(6) Uani d . 1 . .
C C19 -0.0173(4) 1.1217(3) 0.0617(2) 0.0313(7) Uani d . 1 . .
C C20 0.0290(4) 1.0279(3) 0.1289(2) 0.0306(7) Uani d . 1 . .
C C21 0.0299(4) 1.0543(3) 0.2180(2) 0.0339(8) Uani d . 1 . .
H H21 0.0115 1.1337 0.2340 0.041 Uiso calc R 1 . .
C C22 0.0563(4) 0.9688(3) 0.2813(2) 0.0336(8) Uani d . 1 . .
H H22 0.0563 0.9879 0.3406 0.040 Uiso calc R 1 . .
C C23 0.0834(4) 0.8530(3) 0.2568(2) 0.0277(7) Uani d . 1 . .
C C24 0.0788(4) 0.7156(3) 0.3880(2) 0.0344(8) Uani d . 1 . .
H H24 0.0636 0.6275 0.3874 0.041 Uiso calc R 1 . .
C C25 -0.0670(4) 0.7689(4) 0.4042(2) 0.0447(9) Uani d . 1 . .
H H25A -0.0587 0.8566 0.4073 0.054 Uiso calc R 1 . .
H H25B -0.1496 0.7481 0.3553 0.054 Uiso calc R 1 . .
C C26 -0.1004(4) 0.7210(4) 0.4894(2) 0.0508(10) Uani d . 1 . .
H H26A -0.1911 0.7603 0.5016 0.061 Uiso calc R 1 . .
H H26B -0.1207 0.6346 0.4834 0.061 Uiso calc R 1 . .
C C27 0.0277(4) 0.7422(4) 0.5646(2) 0.0462(9) Uani d . 1 . .
H H27A 0.0047 0.7054 0.6181 0.055 Uiso calc R 1 . .
H H27B 0.0401 0.8288 0.5750 0.055 Uiso calc R 1 . .
C C28 0.1737(4) 0.6900(4) 0.5466(2) 0.0470(10) Uani d . 1 . .
H H28A 0.2567 0.7105 0.5954 0.056 Uiso calc R 1 . .
H H28B 0.1657 0.6022 0.5432 0.056 Uiso calc R 1 . .
C C29 0.2072(4) 0.7384(4) 0.4609(2) 0.0414(9) Uani d . 1 . .
H H29A 0.2263 0.8250 0.4665 0.050 Uiso calc R 1 . .
H H29B 0.2978 0.6996 0.4483 0.050 Uiso calc R 1 . .
C C30 0.1327(4) 0.6622(3) 0.2394(2) 0.0275(7) Uani d . 1 . .
C C31 0.0913(4) 0.8276(3) 0.1692(2) 0.0284(7) Uani d . 1 . .
C C32 0.0629(4) 0.9149(3) 0.1045(2) 0.0314(7) Uani d . 1 . .
H H32 0.0669 0.8971 0.0455 0.038 Uiso calc R 1 . .
C C33 0.1669(4) 0.5375(3) 0.2578(2) 0.0316(8) Uani d . 1 . .
C C34 0.1464(5) 0.4501(3) 0.1967(2) 0.0427(9) Uani d . 1 . .
H H34 0.1056 0.4624 0.1365 0.051 Uiso calc R 1 . .
C C35 0.2435(4) 0.3639(3) 0.3181(2) 0.0402(9) Uani d . 1 . .
H H35 0.2833 0.3044 0.3594 0.048 Uiso calc R 1 . .
C C36 0.2317(4) 0.4778(3) 0.3373(2) 0.0396(9) Uani d . 1 . .
H H36 0.2607 0.5132 0.3933 0.047 Uiso calc R 1 . .

loop_
_atom_site_aniso_label
_atom_site_aniso_U_11
_atom_site_aniso_U_22
_atom_site_aniso_U_33
_atom_site_aniso_U_12
_atom_site_aniso_U_13
_atom_site_aniso_U_23
O1 0.0570(15) 0.0210(11) 0.0376(13) -0.0062(11) 0.0105(11) -0.0037(10)
O2 0.0536(14) 0.0232(11) 0.0261(12) -0.0006(10) 0.0141(10) 0.0000(10)
O3 0.0725(19) 0.0356(14) 0.0444(15) -0.0083(13) 0.0205(13) 0.0069(12)
N1 0.0425(15) 0.0356(15) 0.0242(13) 0.0028(13) 0.0148(11) 0.0024(12)
N2 0.0379(14) 0.0243(13) 0.0250(14) -0.0011(11) 0.0117(11) 0.0048(11)
C1 0.0297(16) 0.0297(17) 0.0278(17) -0.0007(13) 0.0047(13) -0.0006(13)
C2 0.0328(16) 0.0237(15) 0.0275(16) 0.0003(13) 0.0079(13) -0.0013(13)
C3 0.0452(19) 0.0275(16) 0.0318(17) -0.0029(15) 0.0103(14) -0.0042(15)
C4 0.048(2) 0.0358(19) 0.0259(17) -0.0027(16) 0.0119(14) -0.0061(15)
C5 0.0321(17) 0.0330(17) 0.0270(16) 0.0006(14) 0.0132(13) 0.0022(14)
C6 0.059(2) 0.059(2) 0.0251(18) 0.012(2) 0.0184(16) 0.0053(18)
C7 0.044(2) 0.065(3) 0.0292(18) 0.0042(19) 0.0172(15) -0.0026(18)
C8 0.080(3) 0.104(4) 0.039(2) 0.023(3) 0.031(2) 0.001(3)
C9 0.065(3) 0.181(7) 0.036(2) 0.018(4) 0.020(2) -0.018(3)
C10 0.0334(17) 0.0314(17) 0.0308(18) 0.0010(14) 0.0129(14) -0.0003(14)
C11 0.0290(15) 0.0250(15) 0.0272(16) 0.0008(13) 0.0078(12) 0.0015(13)
C12 0.0337(17) 0.0238(15) 0.0239(15) -0.0008(13) 0.0090(13) 0.0002(13)
C13 0.0413(19) 0.0357(18) 0.0326(18) -0.0024(16) 0.0116(14) 0.0075(15)
C14 0.059(2) 0.0337(19) 0.042(2) -0.0020(18) 0.0239(17) 0.0069(16)
C15 0.059(2) 0.049(2) 0.040(2) -0.0145(19) 0.0240(18) 0.0060(18)
C16 0.044(2) 0.039(2) 0.0387(19) -0.0033(16) 0.0165(16) 0.0024(16)
C17 0.053(2) 0.087(3) 0.046(2) 0.002(2) 0.0174(19) -0.006(2)
C18 0.052(2) 0.140(5) 0.029(2) 0.014(3) 0.0087(18) -0.004(3)
O4 0.080(2) 0.0250(12) 0.0266(14) 0.0108(13) 0.0106(13) 0.0031(11)
O5 0.0565(15) 0.0239(12) 0.0341(13) 0.0049(11) 0.0194(10) -0.0001(10)
O6 0.0618(17) 0.0331(13) 0.0502(16) 0.0133(12) 0.0132(13) 0.0068(12)
N3 0.0308(13) 0.0306(13) 0.0229(13) 0.0004(11) 0.0102(11) 0.0017(11)
N4 0.0412(15) 0.0223(13) 0.0264(14) -0.0007(11) 0.0110(11) 0.0007(11)
C19 0.0425(19) 0.0275(18) 0.0264(17) -0.0039(15) 0.0128(14) -0.0035(14)
C20 0.0419(18) 0.0232(15) 0.0286(16) -0.0032(14) 0.0119(13) -0.0026(13)
C21 0.049(2) 0.0245(17) 0.0315(18) -0.0046(14) 0.0153(15) -0.0053(14)
C22 0.046(2) 0.0330(17) 0.0237(16) -0.0020(15) 0.0111(14) -0.0031(15)
C23 0.0319(17) 0.0284(16) 0.0252(16) -0.0003(13) 0.0115(13) 0.0021(13)
C24 0.0462(19) 0.0370(18) 0.0234(16) 0.0058(16) 0.0149(14) 0.0087(15)
C25 0.0390(19) 0.060(2) 0.037(2) 0.0021(18) 0.0117(15) 0.0075(18)
C26 0.045(2) 0.068(3) 0.044(2) -0.002(2) 0.0188(17) 0.003(2)
C27 0.055(2) 0.056(2) 0.0303(18) 0.0059(19) 0.0165(16) 0.0051(18)
C28 0.050(2) 0.060(3) 0.0288(19) -0.003(2) 0.0045(16) 0.0063(18)
C29 0.0390(19) 0.050(2) 0.0376(19) 0.0004(17) 0.0135(15) -0.0036(17)
C30 0.0303(16) 0.0280(16) 0.0266(16) -0.0033(13) 0.0115(13) 0.0032(13)
C31 0.0356(17) 0.0237(15) 0.0279(16) -0.0019(13) 0.0111(13) -0.0016(13)
C32 0.0461(19) 0.0281(16) 0.0220(16) -0.0053(15) 0.0115(13) -0.0027(13)
C33 0.0312(17) 0.0310(17) 0.0356(18) 0.0018(14) 0.0137(14) 0.0069(15)
C34 0.063(2) 0.0302(18) 0.038(2) 0.0144(17) 0.0168(17) 0.0068(16)
C35 0.0377(19) 0.037(2) 0.046(2) 0.0070(15) 0.0099(16) 0.0137(17)
C36 0.041(2) 0.040(2) 0.0349(19) 0.0012(16) 0.0021(15) 0.0108(17)

loop_
_atom_type_symbol
_atom_type_description
_atom_type_scat_dispersion_real
_atom_type_scat_dispersion_imag
_atom_type_scat_source
C C 0.0181 0.0091 'International Tables Vol C Tables 4.2.6.8 and 6.1.1.4'
H H 0.0000 0.0000 'International Tables Vol C Tables 4.2.6.8 and 6.1.1.4'
N N 0.0311 0.0180 'International Tables Vol C Tables 4.2.6.8 and 6.1.1.4'
O O 0.0492 0.0322 'International Tables Vol C Tables 4.2.6.8 and 6.1.1.4'

loop_
_geom_angle_atom_site_label_1
_geom_angle_atom_site_label_2
_geom_angle_atom_site_label_3
_geom_angle_site_symmetry_1
_geom_angle_site_symmetry_3
_geom_angle
_geom_angle_publ_flag
C1 O2 H2 . . 114(3) ?
C14 O3 C15 . . 106.7(3) ?
C10 N1 C5 . . 106.7(3) ?
C10 N1 C6 . . 125.9(3) ?
C5 N1 C6 . . 127.4(3) ?
C10 N2 C11 . . 105.0(3) ?
O1 C1 O2 . . 123.4(3) ?
O1 C1 C2 . . 122.9(3) ?
O2 C1 C2 . . 113.6(3) ?
C12 C2 C3 . . 121.1(3) ?
C12 C2 C1 . . 119.7(3) ?
C3 C2 C1 . . 119.2(3) ?
C4 C3 C2 . . 122.3(3) ?
C4 C3 H3 . . 118.8 ?
C2 C3 H3 . . 118.8 ?
C3 C4 C5 . . 116.4(3) ?
C3 C4 H4B . . 121.8 ?
C5 C4 H4B . . 121.8 ?
N1 C5 C11 . . 105.6(3) ?
N1 C5 C4 . . 132.5(3) ?
C11 C5 C4 . . 121.8(3) ?
C17 C6 N1 . . 114.3(3) ?
C17 C6 C7 . . 114.9(4) ?
N1 C6 C7 . . 113.0(3) ?
C17 C6 H6 . . 104.4 ?
N1 C6 H6 . . 104.4 ?
C7 C6 H6 . . 104.4 ?
C6 C7 C8 . . 112.3(3) ?
C6 C7 H7A . . 109.2 ?
C8 C7 H7A . . 109.2 ?
C6 C7 H7B . . 109.2 ?
C8 C7 H7B . . 109.2 ?
H7A C7 H7B . . 107.9 ?
C9 C8 C7 . . 114.2(4) ?
C9 C8 H8A . . 108.7 ?
C7 C8 H8A . . 108.7 ?
C9 C8 H8B . . 108.7 ?
C7 C8 H8B . . 108.7 ?
H8A C8 H8B . . 107.6 ?
C8 C9 C18 . . 112.1(5) ?
C8 C9 H9A . . 109.2 ?
C18 C9 H9A . . 109.2 ?
C8 C9 H9B . . 109.2 ?
C18 C9 H9B . . 109.2 ?
H9A C9 H9B . . 107.9 ?
N2 C10 N1 . . 112.6(3) ?
N2 C10 C13 . . 121.8(3) ?
N1 C10 C13 . . 125.5(3) ?
N2 C11 C5 . . 110.1(3) ?
N2 C11 C12 . . 129.0(3) ?
C5 C11 C12 . . 120.8(3) ?
C2 C12 C11 . . 117.5(3) ?
C2 C12 H12 . . 121.2 ?
C11 C12 H12 . . 121.2 ?
C14 C13 C16 . . 105.7(3) ?
C14 C13 C10 . . 126.2(3) ?
C16 C13 C10 . . 127.8(3) ?
C13 C14 O3 . . 110.4(3) ?
C13 C14 H14 . . 124.8 ?
O3 C14 H14 . . 124.8 ?
C16 C15 O3 . . 110.7(4) ?
C16 C15 H15 . . 124.6 ?
O3 C15 H15 . . 124.6 ?
C15 C16 C13 . . 106.4(4) ?
C15 C16 H16 . . 126.8 ?
C13 C16 H16 . . 126.8 ?
C6 C17 C18 . . 109.2(4) ?
C6 C17 H17A . . 109.8 ?
C18 C17 H17A . . 109.8 ?
C6 C17 H17B . . 109.8 ?
C18 C17 H17B . . 109.8 ?
H17A C17 H17B . . 108.3 ?
C17 C18 C9 . . 108.6(4) ?
C17 C18 H18A . . 110.0 ?
C9 C18 H18A . . 110.0 ?
C17 C18 H18B . . 110.0 ?
C9 C18 H18B . . 110.0 ?
H18A C18 H18B . . 108.3 ?
C19 O4 H4 . . 114(3) ?
C34 O6 C35 . . 105.9(3) ?
C23 N3 C30 . . 106.7(2) ?
C23 N3 C24 . . 127.5(3) ?
C30 N3 C24 . . 124.4(3) ?
C30 N4 C31 . . 106.0(3) ?
O5 C19 O4 . . 123.5(3) ?
O5 C19 C20 . . 124.5(3) ?
O4 C19 C20 . . 111.9(3) ?
C32 C20 C21 . . 120.4(3) ?
C32 C20 C19 . . 120.5(3) ?
C21 C20 C19 . . 119.1(3) ?
C22 C21 C20 . . 121.8(3) ?
C22 C21 H21 . . 119.1 ?
C20 C21 H21 . . 119.1 ?
C21 C22 C23 . . 118.4(3) ?
C21 C22 H22 . . 120.8 ?
C23 C22 H22 . . 120.8 ?
N3 C23 C22 . . 134.8(3) ?
N3 C23 C31 . . 105.3(3) ?
C22 C23 C31 . . 119.9(3) ?
N3 C24 C29 . . 114.3(3) ?
N3 C24 C25 . . 112.6(3) ?
C29 C24 C25 . . 112.8(3) ?
N3 C24 H24 . . 105.4 ?
C29 C24 H24 . . 105.4 ?
C25 C24 H24 . . 105.4 ?
C26 C25 C24 . . 109.8(3) ?
C26 C25 H25A . . 109.7 ?
C24 C25 H25A . . 109.7 ?
C26 C25 H25B . . 109.7 ?
C24 C25 H25B . . 109.7 ?
H25A C25 H25B . . 108.2 ?
C27 C26 C25 . . 111.5(3) ?
C27 C26 H26A . . 109.3 ?
C25 C26 H26A . . 109.3 ?
C27 C26 H26B . . 109.3 ?
C25 C26 H26B . . 109.3 ?
H26A C26 H26B . . 108.0 ?
C26 C27 C28 . . 111.6(3) ?
C26 C27 H27A . . 109.3 ?
C28 C27 H27A . . 109.3 ?
C26 C27 H27B . . 109.3 ?
C28 C27 H27B . . 109.3 ?
H27A C27 H27B . . 108.0 ?
C29 C28 C27 . . 110.8(3) ?
C29 C28 H28A . . 109.5 ?
C27 C28 H28A . . 109.5 ?
C29 C28 H28B . . 109.5 ?
C27 C28 H28B . . 109.5 ?
H28A C28 H28B . . 108.1 ?
C24 C29 C28 . . 110.1(3) ?
C24 C29 H29A . . 109.6 ?
C28 C29 H29A . . 109.6 ?
C24 C29 H29B . . 109.6 ?
C28 C29 H29B . . 109.6 ?
H29A C29 H29B . . 108.1 ?
N4 C30 N3 . . 112.2(3) ?
N4 C30 C33 . . 122.7(3) ?
N3 C30 C33 . . 125.1(3) ?
N4 C31 C32 . . 128.8(3) ?
N4 C31 C23 . . 109.7(3) ?
C32 C31 C23 . . 121.4(3) ?
C20 C32 C31 . . 117.9(3) ?
C20 C32 H32 . . 121.1 ?
C31 C32 H32 . . 121.1 ?
C34 C33 C36 . . 104.2(3) ?
C34 C33 C30 . . 124.4(3) ?
C36 C33 C30 . . 131.3(3) ?
O6 C34 C33 . . 111.5(3) ?
O6 C34 H34 . . 124.2 ?
C33 C34 H34 . . 124.2 ?
C36 C35 O6 . . 111.1(3) ?
C36 C35 H35 . . 124.4 ?
O6 C35 H35 . . 124.4 ?
C35 C36 C33 . . 107.2(3) ?
C35 C36 H36 . . 126.4 ?
C33 C36 H36 . . 126.4 ?

loop_
_geom_bond_atom_site_label_1
_geom_bond_atom_site_label_2
_geom_bond_site_symmetry_2
_geom_bond_distance
_geom_bond_publ_flag
O1 C1 . 1.207(4) ?
O2 C1 . 1.322(4) ?
O2 H2 . 0.99(5) ?
O3 C14 . 1.359(5) ?
O3 C15 . 1.366(5) ?
N1 C10 . 1.355(4) ?
N1 C5 . 1.387(4) ?
N1 C6 . 1.482(4) ?
N2 C10 . 1.335(4) ?
N2 C11 . 1.377(4) ?
C1 C2 . 1.492(5) ?
C2 C12 . 1.387(4) ?
C2 C3 . 1.400(4) ?
C3 C4 . 1.376(5) ?
C3 H3 . 0.9500 ?
C4 C5 . 1.411(5) ?
C4 H4B . 0.9500 ?
C5 C11 . 1.391(4) ?
C6 C17 . 1.459(6) ?
C6 C7 . 1.495(6) ?
C6 H6 . 1.0000 ?
C7 C8 . 1.504(5) ?
C7 H7A . 0.9900 ?
C7 H7B . 0.9900 ?
C8 C9 . 1.468(7) ?
C8 H8A . 0.9900 ?
C8 H8B . 0.9900 ?
C9 C18 . 1.550(8) ?
C9 H9A . 0.9900 ?
C9 H9B . 0.9900 ?
C10 C13 . 1.462(5) ?
C11 C12 . 1.401(4) ?
C12 H12 . 0.9500 ?
C13 C14 . 1.346(5) ?
C13 C16 . 1.447(5) ?
C14 H14 . 0.9500 ?
C15 C16 . 1.326(6) ?
C15 H15 . 0.9500 ?
C16 H16 . 0.9500 ?
C17 C18 . 1.549(6) ?
C17 H17A . 0.9900 ?
C17 H17B . 0.9900 ?
C18 H18A . 0.9900 ?
C18 H18B . 0.9900 ?
O4 C19 . 1.324(4) ?
O4 H4 . 0.75(5) ?
O5 C19 . 1.208(4) ?
O6 C34 . 1.350(4) ?
O6 C35 . 1.354(5) ?
N3 C23 . 1.383(4) ?
N3 C30 . 1.383(4) ?
N3 C24 . 1.482(4) ?
N4 C30 . 1.319(4) ?
N4 C31 . 1.378(4) ?
C19 C20 . 1.489(5) ?
C20 C32 . 1.378(5) ?
C20 C21 . 1.421(5) ?
C21 C22 . 1.366(5) ?
C21 H21 . 0.9500 ?
C22 C23 . 1.393(5) ?
C22 H22 . 0.9500 ?
C23 C31 . 1.413(4) ?
C24 C29 . 1.488(5) ?
C24 C25 . 1.528(5) ?
C24 H24 . 1.0000 ?
C25 C26 . 1.518(5) ?
C25 H25A . 0.9900 ?
C25 H25B . 0.9900 ?
C26 C27 . 1.505(5) ?
C26 H26A . 0.9900 ?
C26 H26B . 0.9900 ?
C27 C28 . 1.533(6) ?
C27 H27A . 0.9900 ?
C27 H27B . 0.9900 ?
C28 C29 . 1.530(5) ?
C28 H28A . 0.9900 ?
C28 H28B . 0.9900 ?
C29 H29A . 0.9900 ?
C29 H29B . 0.9900 ?
C30 C33 . 1.452(5) ?
C31 C32 . 1.396(5) ?
C32 H32 . 0.9500 ?
C33 C34 . 1.358(5) ?
C33 C36 . 1.433(4) ?
C34 H34 . 0.9500 ?
C35 C36 . 1.324(5) ?
C35 H35 . 0.9500 ?
C36 H36 . 0.9500 ?

loop_
_geom_hbond_atom_site_label_D
_geom_hbond_atom_site_label_H
_geom_hbond_atom_site_label_A
_geom_hbond_site_symmetry_A
_geom_hbond_distance_DH
_geom_hbond_distance_HA
_geom_hbond_distance_DA
_geom_hbond_angle_DHA
O2 H2 N2 2_656 0.99(5) 1.66(5) 2.653(3) 173(4)
O4 H4 N4 2 0.75(5) 1.94(5) 2.653(4) 159(5)
